data_4337241
loop_
_publ_author_name
'Wang, Mei'
'England, Jason'
'Weyherm\"uller, Thomas'
'Wieghardt, Karl'

_publ_section_title
;
 Molecular and Electronic Structures of the Members of the Electron
 Transfer Series [Mn(bpy)3](n) (n = 2+, 1+, 0, 1-) and [Mn(tpy)2](m) (m =
 4+, 3+, 2+, 1+, 0). An Experimental and Density Functional Theory Study.
;
_journal_issue 4
_journal_name_full 'Inorganic chemistry'
_journal_page_first 2276
_journal_page_last 2287
_journal_paper_doi 10.1021/ic4029854
_journal_volume 53
_journal_year 2014
_chemical_compound_source 'thf, pentane'
_chemical_formula_moiety 'C36 H36 Mn N6'
_chemical_formula_sum 'C36 H36 Mn N6'
_chemical_formula_weight 607.65
_chemical_name_systematic
;
 ?
;
_space_group_crystal_system monoclinic
_space_group_IT_number 14
_space_group_name_Hall '-P 2yn'
_space_group_name_H-M_alt 'P 1 21/n 1'
_symmetry_space_group_name_Hall '-P 2yn'
_symmetry_space_group_name_H-M 'P 1 21/n 1'
_atom_sites_solution_hydrogens geom
_audit_block_code WGT-WM-041-01
_audit_creation_date 2013-08-09
_audit_creation_method SHELXL-2013
_cell_angle_alpha 90
_cell_angle_beta 94.807(3)
_cell_angle_gamma 90
_cell_formula_units_Z 8
_cell_length_a 19.400(3)
_cell_length_b 14.171(2)
_cell_length_c 30.796(4)
_cell_measurement_reflns_used 8585
_cell_measurement_temperature 100(2)
_cell_measurement_theta_max 26.0859
_cell_measurement_theta_min 2.2741
_cell_volume 8437(2)
_computing_cell_refinement 'SAINT software (Bruker AXS, 2004)'
_computing_data_collection 'APEX2 (Bruker AXS, 2008)'
_computing_data_reduction 'SAINT software (Bruker AXS, 2004)'
_computing_structure_refinement 'SHELXL-2013 (Sheldrick, 2013)'
_computing_structure_solution 'SHELXS-2013 (Sheldrick, 2013)'
_diffrn_ambient_temperature 100(2)
_diffrn_detector_area_resol_mean 66.67
_diffrn_measured_fraction_theta_full 1.000
_diffrn_measured_fraction_theta_max 1.000
_diffrn_measurement_device_type 'Bruker-AXS Kappa Mach3 APEX-II'
_diffrn_measurement_method 'CCD \f- and \w-scans'
_diffrn_radiation_monochromator 'Incoatec Helios mirrors'
_diffrn_radiation_source '0.2 x 2mm^2^ focus rotating anode'
_diffrn_radiation_type MoK\a
_diffrn_radiation_wavelength 0.71073
_diffrn_reflns_av_R_equivalents 0.1189
_diffrn_reflns_av_unetI/netI 0.0841
_diffrn_reflns_Laue_measured_fraction_full 1.000
_diffrn_reflns_Laue_measured_fraction_max 1.000
_diffrn_reflns_limit_h_max 23
_diffrn_reflns_limit_h_min -23
_diffrn_reflns_limit_k_max 17
_diffrn_reflns_limit_k_min -17
_diffrn_reflns_limit_l_max 38
_diffrn_reflns_limit_l_min -38
_diffrn_reflns_number 107225
_diffrn_reflns_point_group_measured_fraction_full 1.000
_diffrn_reflns_point_group_measured_fraction_max 1.000
_diffrn_reflns_theta_full 25.242
_diffrn_reflns_theta_max 26.019
_diffrn_reflns_theta_min 1.291
_exptl_absorpt_coefficient_mu 0.339
_exptl_absorpt_correction_T_max 0.97145
_exptl_absorpt_correction_T_min 0.92006
_exptl_absorpt_correction_type gaussian
_exptl_absorpt_process_details 'SADABS (Bruker AXS, 2008)'
_exptl_crystal_colour red
_exptl_crystal_density_diffrn 0.957
_exptl_crystal_description prism
_exptl_crystal_F_000 2552
_exptl_crystal_size_max 0.16
_exptl_crystal_size_mid 0.10
_exptl_crystal_size_min 0.06
_platon_squeeze_details
;
voids contain four molecules of pentane, two molecules 
of thf and one molecule of 4,4'-dimethyl-2,2'-bipyridine giving a count of 346 electrons. There is some amount of unidentified density left.
;
_refine_diff_density_max 0.550
_refine_diff_density_min -0.728
_refine_diff_density_rms 0.064
_refine_ls_extinction_method none
_refine_ls_goodness_of_fit_ref 1.038
_refine_ls_hydrogen_treatment constr
_refine_ls_matrix_type full
_refine_ls_number_parameters 787
_refine_ls_number_reflns 16613
_refine_ls_number_restraints 0
_refine_ls_restrained_S_all 1.038
_refine_ls_R_factor_all 0.1091
_refine_ls_R_factor_gt 0.0693
_refine_ls_shift/su_max 0.018
_refine_ls_shift/su_mean 0.000
_refine_ls_structure_factor_coef Fsqd
_refine_ls_weighting_details
;
 w=1/[\s^2^(Fo^2^)+(0.0536P)^2^+12.8023P]
 where P=(Fo^2^+2Fc^2^)/3
;
_refine_ls_weighting_scheme calc
_refine_ls_wR_factor_gt 0.1594
_refine_ls_wR_factor_ref 0.1767
_reflns_Friedel_coverage 0.000
_reflns_number_gt 10815
_reflns_number_total 16613
_reflns_threshold_expression 'I > 2\s(I)'
_cod_data_source_file ic4029854_si_002.cif
_cod_data_source_block '[Mn(Mebpy)3]'
_cod_depositor_comments
;
The following automatic conversions were performed:

'_exptl_absorpt_correction_type' value 'Gaussian' changed to
'gaussian' according to
/usr/data/users/saulius/automatic-downloads/current/ACS/lib/dictionaries/cif_core.dic
dictionary named 'cif_core.dic' version 2.4.2 from 2011-04-26.

Automatic conversion script
Id: cif_fix_values 2281 2013-09-26 08:29:07Z andrius 
;
_cod_database_code 4337241
_shelx_space_group_comment
;
The symmetry employed for this shelxl refinement is uniquely defined
by the following loop, which should always be used as a source of
symmetry information in preference to the above space-group names.
They are only intended as comments.
;
_shelxl_version_number 2013-2

loop_
_space_group_symop_operation_xyz
'x, y, z'
'-x+1/2, y+1/2, -z+1/2'
'-x, -y, -z'
'x-1/2, -y-1/2, z-1/2'

loop_
_atom_site_label
_atom_site_type_symbol
_atom_site_fract_x
_atom_site_fract_y
_atom_site_fract_z
_atom_site_U_iso_or_equiv
_atom_site_adp_type
_atom_site_occupancy
_atom_site_site_symmetry_order
_atom_site_calc_flag
_atom_site_refinement_flags_posn
_atom_site_refinement_flags_adp
Mn1 Mn 0.34566(3) 0.50620(4) 0.84688(2) 0.02598(15) Uani 1 1 d . .
N1 N 0.33304(15) 0.4581(2) 0.77904(9) 0.0290(7) Uani 1 1 d . .
C2 C 0.32362(19) 0.5134(3) 0.74350(11) 0.0323(9) Uani 1 1 d . .
H2 H 0.3199 0.5795 0.7479 0.039 Uiso 1 1 calc R U
C3 C 0.3191(2) 0.4810(3) 0.70133(12) 0.0333(9) Uani 1 1 d . .
H3 H 0.3130 0.5236 0.6775 0.040 Uiso 1 1 calc R U
C4 C 0.3236(2) 0.3821(3) 0.69407(12) 0.0356(9) Uani 1 1 d . .
C5 C 0.33220(18) 0.3251(3) 0.72949(11) 0.0296(8) Uani 1 1 d . .
H5 H 0.3349 0.2588 0.7254 0.036 Uiso 1 1 calc R U
C6 C 0.33736(18) 0.3619(3) 0.77295(11) 0.0291(8) Uani 1 1 d . .
C7 C 0.34461(17) 0.3031(3) 0.81095(11) 0.0265(8) Uani 1 1 d . .
C8 C 0.34668(19) 0.2038(3) 0.81078(13) 0.0322(9) Uani 1 1 d . .
H8 H 0.3458 0.1716 0.7837 0.039 Uiso 1 1 calc R U
C9 C 0.34996(19) 0.1528(3) 0.84810(13) 0.0326(9) Uani 1 1 d . .
C10 C 0.3527(2) 0.2024(3) 0.88832(13) 0.0405(10) Uani 1 1 d . .
H10 H 0.3556 0.1696 0.9153 0.049 Uiso 1 1 calc R U
C11 C 0.35104(19) 0.2984(3) 0.88688(12) 0.0366(10) Uani 1 1 d . .
H11 H 0.3525 0.3311 0.9139 0.044 Uiso 1 1 calc R U
N12 N 0.34746(15) 0.3502(2) 0.85040(9) 0.0284(7) Uani 1 1 d . .
C13 C 0.3180(2) 0.3462(3) 0.64837(12) 0.0463(11) Uani 1 1 d . .
H13A H 0.3544 0.3747 0.6324 0.069 Uiso 1 1 calc R U
H13B H 0.2726 0.3630 0.6341 0.069 Uiso 1 1 calc R U
H13C H 0.3233 0.2775 0.6486 0.069 Uiso 1 1 calc R U
C14 C 0.3521(2) 0.0482(3) 0.84848(14) 0.0403(10) Uani 1 1 d . .
H14A H 0.3430 0.0244 0.8187 0.060 Uiso 1 1 calc R U
H14B H 0.3167 0.0241 0.8666 0.060 Uiso 1 1 calc R U
H14C H 0.3978 0.0270 0.8605 0.060 Uiso 1 1 calc R U
N21 N 0.38479(15) 0.6506(2) 0.82341(9) 0.0279(7) Uani 1 1 d . .
C22 C 0.34312(19) 0.7241(3) 0.81219(13) 0.0343(9) Uani 1 1 d . .
H22 H 0.2956 0.7193 0.8173 0.041 Uiso 1 1 calc R U
C23 C 0.3655(2) 0.8058(3) 0.79378(13) 0.0406(10) Uani 1 1 d . .
H23 H 0.3339 0.8556 0.7865 0.049 Uiso 1 1 calc R U
C24 C 0.4349(2) 0.8153(3) 0.78590(14) 0.0410(10) Uani 1 1 d . .
C25 C 0.4787(2) 0.7402(3) 0.79847(13) 0.0362(9) Uani 1 1 d . .
H25 H 0.5267 0.7444 0.7948 0.043 Uiso 1 1 calc R U
C26 C 0.45234(18) 0.6594(3) 0.81632(12) 0.0294(8) Uani 1 1 d . .
C27 C 0.49661(17) 0.5755(3) 0.82932(11) 0.0265(8) Uani 1 1 d . .
C28 C 0.56592(18) 0.5711(3) 0.82168(12) 0.0294(8) Uani 1 1 d . .
H28 H 0.5865 0.6224 0.8076 0.035 Uiso 1 1 calc R U
C29 C 0.60565(18) 0.4928(3) 0.83427(12) 0.0290(8) Uani 1 1 d . .
C30 C 0.57234(19) 0.4192(3) 0.85412(12) 0.0308(9) Uani 1 1 d . .
H30 H 0.5969 0.3637 0.8632 0.037 Uiso 1 1 calc R U
C31 C 0.50312(19) 0.4285(3) 0.86034(12) 0.0312(9) Uani 1 1 d . .
H31 H 0.4810 0.3777 0.8738 0.037 Uiso 1 1 calc R U
N32 N 0.46511(15) 0.5046(2) 0.84862(9) 0.0291(7) Uani 1 1 d . .
C33 C 0.4631(2) 0.9030(3) 0.76644(17) 0.0540(12) Uani 1 1 d . .
H33A H 0.4747 0.9493 0.7895 0.081 Uiso 1 1 calc R U
H33B H 0.4282 0.9297 0.7451 0.081 Uiso 1 1 calc R U
H33C H 0.5047 0.8872 0.7520 0.081 Uiso 1 1 calc R U
C34 C 0.68103(18) 0.4874(3) 0.82708(13) 0.0370(9) Uani 1 1 d . .
H34A H 0.6872 0.4999 0.7963 0.055 Uiso 1 1 calc R U
H34B H 0.6986 0.4243 0.8349 0.055 Uiso 1 1 calc R U
H34C H 0.7066 0.5345 0.8453 0.055 Uiso 1 1 calc R U
N41 N 0.23957(15) 0.5542(2) 0.85112(9) 0.0276(7) Uani 1 1 d . .
C42 C 0.19025(18) 0.5628(3) 0.81765(13) 0.0327(9) Uani 1 1 d . .
H42 H 0.2023 0.5486 0.7891 0.039 Uiso 1 1 calc R U
C43 C 0.1230(2) 0.5911(3) 0.82270(14) 0.0378(10) Uani 1 1 d . .
H43 H 0.0904 0.5964 0.7980 0.045 Uiso 1 1 calc R U
C44 C 0.10346(19) 0.6118(3) 0.86445(15) 0.0385(10) Uani 1 1 d . .
C45 C 0.15200(19) 0.6016(3) 0.89878(14) 0.0349(9) Uani 1 1 d . .
H45 H 0.1395 0.6136 0.9274 0.042 Uiso 1 1 calc R U
C46 C 0.22109(18) 0.5735(2) 0.89277(12) 0.0273(8) Uani 1 1 d . .
C47 C 0.27405(19) 0.5608(3) 0.92753(12) 0.0307(9) Uani 1 1 d . .
C48 C 0.2638(2) 0.5769(3) 0.97235(12) 0.0357(9) Uani 1 1 d . .
H48 H 0.2197 0.5973 0.9799 0.043 Uiso 1 1 calc R U
C49 C 0.3158(2) 0.5636(3) 1.00481(13) 0.0431(11) Uani 1 1 d . .
C50 C 0.3814(2) 0.5348(3) 0.99153(13) 0.0474(11) Uani 1 1 d . .
H50 H 0.4195 0.5252 1.0126 0.057 Uiso 1 1 calc R U
C51 C 0.3888(2) 0.5211(3) 0.94833(13) 0.0440(11) Uani 1 1 d . .
H51 H 0.4329 0.5015 0.9404 0.053 Uiso 1 1 calc R U
N52 N 0.33803(15) 0.5334(2) 0.91590(10) 0.0314(7) Uani 1 1 d . .
C53 C 0.0309(2) 0.6452(4) 0.87030(18) 0.0622(14) Uani 1 1 d . .
H53A H 0.0257 0.6547 0.9014 0.093 Uiso 1 1 calc R U
H53B H -0.0024 0.5976 0.8586 0.093 Uiso 1 1 calc R U
H53C H 0.0223 0.7048 0.8547 0.093 Uiso 1 1 calc R U
C54 C 0.3055(3) 0.5787(4) 1.05184(13) 0.0589(14) Uani 1 1 d . .
H54A H 0.2566 0.5924 1.0550 0.088 Uiso 1 1 calc R U
H54B H 0.3339 0.6320 1.0630 0.088 Uiso 1 1 calc R U
H54C H 0.3192 0.5217 1.0684 0.088 Uiso 1 1 calc R U
Mn2 Mn 0.65407(3) 0.77186(4) 0.66041(2) 0.02526(14) Uani 1 1 d . .
N61 N 0.66368(16) 0.8162(2) 0.72923(10) 0.0303(7) Uani 1 1 d . .
C62 C 0.67140(19) 0.7601(3) 0.76465(12) 0.0294(8) Uani 1 1 d . .
H62 H 0.6732 0.6940 0.7596 0.035 Uiso 1 1 calc R U
C63 C 0.67687(19) 0.7890(3) 0.80700(12) 0.0317(9) Uani 1 1 d . .
H63 H 0.6812 0.7449 0.8303 0.038 Uiso 1 1 calc R U
C64 C 0.67582(19) 0.8880(3) 0.81494(12) 0.0302(9) Uani 1 1 d . .
C65 C 0.66754(19) 0.9470(3) 0.77985(12) 0.0317(9) Uani 1 1 d . .
H65 H 0.6657 1.0131 0.7847 0.038 Uiso 1 1 calc R U
C66 C 0.66166(17) 0.9133(2) 0.73670(12) 0.0264(8) Uani 1 1 d . .
C67 C 0.65550(17) 0.9707(2) 0.69846(12) 0.0260(8) Uani 1 1 d . .
C68 C 0.65423(17) 1.0722(3) 0.69975(13) 0.0282(8) Uani 1 1 d . .
H68 H 0.6564 1.1030 0.7272 0.034 Uiso 1 1 calc R U
C69 C 0.64993(19) 1.1259(3) 0.66258(14) 0.0387(10) Uani 1 1 d . .
C70 C 0.64763(19) 1.0759(3) 0.62190(14) 0.0363(9) Uani 1 1 d . .
H70 H 0.6451 1.1096 0.5951 0.044 Uiso 1 1 calc R U
C71 C 0.64906(18) 0.9792(3) 0.62202(13) 0.0331(9) Uani 1 1 d . .
H71 H 0.6475 0.9479 0.5947 0.040 Uiso 1 1 calc R U
N72 N 0.65263(14) 0.9247(2) 0.65871(10) 0.0269(7) Uani 1 1 d . .
C73 C 0.6827(3) 0.9241(3) 0.86111(14) 0.0555(13) Uani 1 1 d . .
H73A H 0.6887 0.9927 0.8609 0.083 Uiso 1 1 calc R U
H73B H 0.7229 0.8947 0.8771 0.083 Uiso 1 1 calc R U
H73C H 0.6408 0.9083 0.8753 0.083 Uiso 1 1 calc R U
C74 C 0.6470(3) 1.2343(3) 0.66420(17) 0.0548(13) Uani 1 1 d . .
H74A H 0.6548 1.2555 0.6945 0.082 Uiso 1 1 calc R U
H74B H 0.6014 1.2558 0.6520 0.082 Uiso 1 1 calc R U
H74C H 0.6828 1.2607 0.6471 0.082 Uiso 1 1 calc R U
N81 N 0.61247(15) 0.6277(2) 0.68155(10) 0.0276(7) Uani 1 1 d . .
C82 C 0.65277(19) 0.5537(2) 0.69257(11) 0.0275(8) Uani 1 1 d . .
H82 H 0.7007 0.5579 0.6885 0.033 Uiso 1 1 calc R U
C83 C 0.62828(19) 0.4710(2) 0.70971(12) 0.0305(9) Uani 1 1 d . .
H83 H 0.6589 0.4200 0.7170 0.037 Uiso 1 1 calc R U
C84 C 0.5582(2) 0.4635(2) 0.71619(12) 0.0315(9) Uani 1 1 d . .
C85 C 0.51640(19) 0.5394(3) 0.70416(12) 0.0322(9) Uani 1 1 d . .
H85 H 0.4682 0.5360 0.7074 0.039 Uiso 1 1 calc R U
C86 C 0.54416(18) 0.6210(2) 0.68728(12) 0.0267(8) Uani 1 1 d . .
C87 C 0.50081(18) 0.7034(2) 0.67350(13) 0.0301(9) Uani 1 1 d . .
C88 C 0.43083(19) 0.7092(3) 0.68008(14) 0.0376(10) Uani 1 1 d . .
H88 H 0.4095 0.6596 0.6948 0.045 Uiso 1 1 calc R U
C89 C 0.3917(2) 0.7874(3) 0.66522(14) 0.0406(10) Uani 1 1 d . .
C90 C 0.4261(2) 0.8574(3) 0.64409(15) 0.0444(11) Uani 1 1 d . .
H90 H 0.4016 0.9112 0.6327 0.053 Uiso 1 1 calc R U
C91 C 0.4959(2) 0.8484(3) 0.63980(15) 0.0440(11) Uani 1 1 d . .
H91 H 0.5183 0.8981 0.6258 0.053 Uiso 1 1 calc R U
N92 N 0.53419(15) 0.7745(2) 0.65394(11) 0.0356(8) Uani 1 1 d . .
C93 C 0.5284(2) 0.3749(3) 0.73437(15) 0.0452(11) Uani 1 1 d . .
H93A H 0.4904 0.3917 0.7519 0.068 Uiso 1 1 calc R U
H93B H 0.5645 0.3418 0.7526 0.068 Uiso 1 1 calc R U
H93C H 0.5110 0.3338 0.7103 0.068 Uiso 1 1 calc R U
C94 C 0.3165(2) 0.7936(3) 0.67195(17) 0.0529(13) Uani 1 1 d . .
H94A H 0.2894 0.7654 0.6470 0.079 Uiso 1 1 calc R U
H94B H 0.3034 0.8599 0.6748 0.079 Uiso 1 1 calc R U
H94C H 0.3074 0.7594 0.6986 0.079 Uiso 1 1 calc R U
N101 N 0.76096(15) 0.7251(2) 0.65818(9) 0.0255(6) Uani 1 1 d . .
C102 C 0.81032(19) 0.7212(3) 0.69200(13) 0.0317(9) Uani 1 1 d . .
H102 H 0.7974 0.7395 0.7199 0.038 Uiso 1 1 calc R U
C103 C 0.8763(2) 0.6933(3) 0.68920(15) 0.0396(10) Uani 1 1 d . .
H103 H 0.9081 0.6923 0.7144 0.047 Uiso 1 1 calc R U
C104 C 0.8974(2) 0.6657(3) 0.64844(18) 0.0511(12) Uani 1 1 d . .
C105 C 0.8498(2) 0.6694(3) 0.61347(15) 0.0443(11) Uani 1 1 d . .
H105 H 0.8629 0.6514 0.5856 0.053 Uiso 1 1 calc R U
C106 C 0.7802(2) 0.6997(2) 0.61757(12) 0.0293(8) Uani 1 1 d . .
C107 C 0.7282(2) 0.7071(2) 0.58241(12) 0.0339(9) Uani 1 1 d . .
C108 C 0.7389(3) 0.6820(3) 0.53859(14) 0.0601(14) Uani 1 1 d . .
H108 H 0.7819 0.6553 0.5324 0.072 Uiso 1 1 calc R U
C109 C 0.6890(4) 0.6955(4) 0.50566(15) 0.0740(19) Uani 1 1 d . .
C110 C 0.6255(4) 0.7327(4) 0.51606(16) 0.0735(18) Uani 1 1 d . .
H110 H 0.5894 0.7439 0.4939 0.088 Uiso 1 1 calc R U
C111 C 0.6162(3) 0.7525(3) 0.55850(14) 0.0549(13) Uani 1 1 d . .
H111 H 0.5723 0.7755 0.5650 0.066 Uiso 1 1 calc R U
N112 N 0.66496(18) 0.7417(2) 0.59180(10) 0.0373(8) Uani 1 1 d . .
C113 C 0.9714(3) 0.6304(5) 0.6451(2) 0.096(2) Uani 1 1 d . .
H11A H 1.0041 0.6816 0.6528 0.144 Uiso 1 1 calc R U
H11B H 0.9766 0.6094 0.6153 0.144 Uiso 1 1 calc R U
H11C H 0.9807 0.5774 0.6653 0.144 Uiso 1 1 calc R U
C114 C 0.7021(5) 0.6694(4) 0.45922(15) 0.125(3) Uani 1 1 d . .
H11D H 0.6585 0.6497 0.4434 0.188 Uiso 1 1 calc R U
H11E H 0.7355 0.6174 0.4596 0.188 Uiso 1 1 calc R U
H11F H 0.7207 0.7242 0.4447 0.188 Uiso 1 1 calc R U

loop_
_atom_site_aniso_label
_atom_site_aniso_U_11
_atom_site_aniso_U_22
_atom_site_aniso_U_33
_atom_site_aniso_U_23
_atom_site_aniso_U_13
_atom_site_aniso_U_12
Mn1 0.0185(3) 0.0359(3) 0.0238(3) 0.0001(2) 0.0035(2) -0.0009(2)
N1 0.0237(16) 0.0387(19) 0.0249(16) -0.0024(14) 0.0046(13) -0.0021(14)
C2 0.030(2) 0.038(2) 0.029(2) 0.0013(17) 0.0015(16) -0.0019(17)
C3 0.033(2) 0.042(2) 0.025(2) 0.0057(17) 0.0024(16) -0.0022(18)
C4 0.027(2) 0.053(3) 0.027(2) -0.0049(19) 0.0028(16) -0.0022(18)
C5 0.025(2) 0.037(2) 0.028(2) -0.0025(17) 0.0077(15) 0.0003(16)
C6 0.0208(19) 0.040(2) 0.027(2) -0.0039(17) 0.0069(15) -0.0023(16)
C7 0.0128(17) 0.043(2) 0.0240(19) 0.0032(16) 0.0005(14) -0.0034(15)
C8 0.028(2) 0.030(2) 0.038(2) -0.0059(17) 0.0011(17) 0.0002(16)
C9 0.021(2) 0.032(2) 0.045(2) 0.0035(18) 0.0044(17) -0.0031(16)
C10 0.036(2) 0.048(3) 0.036(2) 0.0131(19) -0.0025(18) -0.0101(19)
C11 0.026(2) 0.054(3) 0.029(2) 0.0017(19) 0.0019(16) -0.0097(18)
N12 0.0274(17) 0.0333(17) 0.0247(16) 0.0081(14) 0.0023(13) -0.0045(14)
C13 0.052(3) 0.058(3) 0.029(2) -0.006(2) 0.0053(19) 0.004(2)
C14 0.032(2) 0.032(2) 0.055(3) 0.0045(19) -0.0016(19) -0.0111(18)
N21 0.0224(16) 0.0307(17) 0.0309(17) -0.0005(13) 0.0040(13) 0.0040(13)
C22 0.021(2) 0.037(2) 0.045(2) 0.0055(19) 0.0059(17) 0.0061(17)
C23 0.032(2) 0.043(3) 0.046(3) 0.006(2) -0.0008(19) 0.0118(19)
C24 0.036(2) 0.038(2) 0.051(3) 0.009(2) 0.0098(19) 0.0032(19)
C25 0.031(2) 0.029(2) 0.050(2) 0.0042(18) 0.0126(18) 0.0026(17)
C26 0.024(2) 0.030(2) 0.035(2) -0.0007(16) 0.0070(16) 0.0026(16)
C27 0.0173(18) 0.031(2) 0.032(2) 0.0047(16) 0.0040(15) 0.0014(15)
C28 0.0230(19) 0.028(2) 0.038(2) 0.0019(17) 0.0087(16) -0.0022(15)
C29 0.0171(18) 0.032(2) 0.037(2) -0.0054(17) 0.0004(15) -0.0004(15)
C30 0.027(2) 0.029(2) 0.037(2) 0.0026(17) 0.0019(16) 0.0015(16)
C31 0.024(2) 0.031(2) 0.038(2) 0.0079(17) 0.0015(16) -0.0032(16)
N32 0.0203(16) 0.0344(18) 0.0331(17) 0.0035(14) 0.0053(13) -0.0004(13)
C33 0.042(3) 0.044(3) 0.078(3) 0.019(2) 0.016(2) 0.002(2)
C34 0.020(2) 0.041(2) 0.050(2) 0.0007(19) 0.0076(17) -0.0001(17)
N41 0.0203(16) 0.0376(18) 0.0249(16) 0.0001(13) 0.0017(12) -0.0030(13)
C42 0.0189(19) 0.036(2) 0.042(2) 0.0024(18) -0.0050(16) 0.0007(16)
C43 0.022(2) 0.034(2) 0.055(3) 0.0030(19) -0.0068(18) -0.0011(17)
C44 0.0164(19) 0.035(2) 0.065(3) 0.004(2) 0.0082(19) -0.0002(16)
C45 0.027(2) 0.032(2) 0.047(2) -0.0018(18) 0.0146(18) -0.0047(17)
C46 0.0209(19) 0.027(2) 0.035(2) -0.0001(16) 0.0081(15) -0.0032(15)
C47 0.028(2) 0.037(2) 0.029(2) 0.0009(17) 0.0093(16) -0.0002(16)
C48 0.039(2) 0.040(2) 0.030(2) 0.0007(18) 0.0146(18) 0.0030(18)
C49 0.060(3) 0.042(3) 0.028(2) -0.0015(18) 0.008(2) 0.010(2)
C50 0.046(3) 0.061(3) 0.034(2) 0.003(2) -0.007(2) 0.002(2)
C51 0.036(2) 0.064(3) 0.031(2) 0.002(2) -0.0003(18) 0.005(2)
N52 0.0171(16) 0.047(2) 0.0300(17) -0.0039(14) 0.0018(13) 0.0001(14)
C53 0.027(2) 0.063(3) 0.099(4) 0.008(3) 0.013(2) 0.016(2)
C54 0.094(4) 0.058(3) 0.027(2) 0.001(2) 0.011(2) 0.019(3)
Mn2 0.0201(3) 0.0237(3) 0.0321(3) 0.0014(2) 0.0029(2) 0.0009(2)
N61 0.0335(18) 0.0190(16) 0.0403(19) -0.0002(14) 0.0149(14) -0.0024(13)
C62 0.031(2) 0.0225(19) 0.037(2) 0.0015(16) 0.0154(16) 0.0001(15)
C63 0.032(2) 0.030(2) 0.035(2) 0.0014(17) 0.0098(17) -0.0019(16)
C64 0.025(2) 0.024(2) 0.042(2) -0.0061(17) 0.0039(16) 0.0026(15)
C65 0.030(2) 0.0222(19) 0.043(2) -0.0041(17) 0.0030(17) 0.0007(16)
C66 0.0163(18) 0.0192(18) 0.045(2) -0.0022(16) 0.0070(15) -0.0015(14)
C67 0.0174(18) 0.0174(18) 0.044(2) 0.0027(16) 0.0073(15) -0.0010(14)
C68 0.0123(17) 0.030(2) 0.043(2) -0.0005(17) 0.0033(15) -0.0008(15)
C69 0.0165(19) 0.040(2) 0.059(3) -0.001(2) -0.0019(18) -0.0026(17)
C70 0.024(2) 0.033(2) 0.051(3) 0.0135(19) 0.0007(18) -0.0002(17)
C71 0.023(2) 0.033(2) 0.044(2) 0.0063(18) 0.0042(17) -0.0016(16)
N72 0.0163(15) 0.0284(16) 0.0369(18) 0.0045(14) 0.0072(13) 0.0018(13)
C73 0.084(4) 0.036(3) 0.044(3) -0.014(2) -0.007(2) 0.002(2)
C74 0.054(3) 0.026(2) 0.084(4) -0.004(2) 0.002(3) 0.011(2)
N81 0.0223(16) 0.0228(16) 0.0372(18) 0.0005(13) 0.0010(13) 0.0022(13)
C82 0.0232(19) 0.0230(19) 0.036(2) -0.0071(16) 0.0006(16) -0.0037(15)
C83 0.032(2) 0.0182(19) 0.041(2) -0.0003(16) 0.0012(17) 0.0027(15)
C84 0.039(2) 0.0216(19) 0.033(2) 0.0004(16) 0.0021(17) -0.0008(16)
C85 0.025(2) 0.029(2) 0.043(2) 0.0021(17) 0.0023(17) -0.0002(16)
C86 0.0200(19) 0.0241(19) 0.036(2) 0.0012(16) 0.0011(15) -0.0014(14)
C87 0.0204(19) 0.024(2) 0.047(2) 0.0014(17) 0.0049(16) -0.0019(15)
C88 0.022(2) 0.030(2) 0.062(3) 0.0026(19) 0.0105(18) -0.0010(16)
C89 0.024(2) 0.037(2) 0.062(3) 0.000(2) 0.0068(19) 0.0051(18)
C90 0.024(2) 0.030(2) 0.079(3) 0.007(2) -0.001(2) 0.0062(17)
C91 0.026(2) 0.031(2) 0.075(3) 0.017(2) 0.003(2) 0.0028(17)
N92 0.0219(17) 0.0244(17) 0.060(2) 0.0112(16) 0.0029(15) -0.0003(13)
C93 0.042(3) 0.031(2) 0.063(3) 0.014(2) 0.007(2) -0.0042(19)
C94 0.025(2) 0.039(3) 0.096(4) 0.008(2) 0.012(2) 0.0082(19)
N101 0.0270(16) 0.0252(16) 0.0248(15) 0.0001(13) 0.0055(12) 0.0015(13)
C102 0.028(2) 0.025(2) 0.041(2) -0.0001(17) -0.0022(17) -0.0076(16)
C103 0.029(2) 0.025(2) 0.064(3) 0.0011(19) -0.003(2) -0.0051(17)
C104 0.029(2) 0.033(2) 0.093(4) -0.001(2) 0.017(2) 0.0006(19)
C105 0.046(3) 0.035(2) 0.057(3) -0.003(2) 0.035(2) 0.000(2)
C106 0.036(2) 0.0186(18) 0.035(2) -0.0030(15) 0.0151(17) -0.0010(15)
C107 0.054(3) 0.0164(19) 0.032(2) -0.0034(15) 0.0101(19) -0.0061(17)
C108 0.112(5) 0.040(3) 0.032(3) 0.003(2) 0.022(3) 0.002(3)
C109 0.156(6) 0.039(3) 0.026(3) -0.001(2) 0.001(3) -0.009(3)
C110 0.118(5) 0.062(4) 0.034(3) 0.008(3) -0.030(3) -0.010(4)
C111 0.069(3) 0.047(3) 0.044(3) 0.008(2) -0.021(2) -0.008(2)
N112 0.049(2) 0.0287(18) 0.0325(18) 0.0048(14) -0.0058(16) -0.0052(16)
C113 0.036(3) 0.099(5) 0.157(7) -0.006(5) 0.029(4) 0.015(3)
C114 0.290(11) 0.065(4) 0.020(3) -0.002(3) 0.009(4) -0.003(5)

loop_
_atom_type_symbol
_atom_type_description
_atom_type_scat_dispersion_real
_atom_type_scat_dispersion_imag
_atom_type_scat_source
C C 0.0033 0.0016 'International Tables Vol C Tables 4.2.6.8 and 6.1.1.4'
H H 0.0000 0.0000 'International Tables Vol C Tables 4.2.6.8 and 6.1.1.4'
N N 0.0061 0.0033 'International Tables Vol C Tables 4.2.6.8 and 6.1.1.4'
Mn Mn 0.3368 0.7283 'International Tables Vol C Tables 4.2.6.8 and 6.1.1.4'

loop_
_exptl_crystal_face_index_h
_exptl_crystal_face_index_k
_exptl_crystal_face_index_l
_exptl_crystal_face_perp_dist
1.00 -1.00 0.00 0.0300
-1.00 1.00 0.00 0.0300
-2.00 -1.00 -1.00 0.0520
2.00 1.00 1.00 0.0440
0.00 0.00 -1.00 0.1000
0.00 0.00 1.00 0.0600

loop_
_geom_angle_atom_site_label_1
_geom_angle_atom_site_label_2
_geom_angle_atom_site_label_3
_geom_angle
N52 Mn1 N41 75.21(11)
N52 Mn1 N1 166.97(12)
N41 Mn1 N1 97.10(11)
N52 Mn1 N12 97.53(12)
N41 Mn1 N12 108.65(11)
N1 Mn1 N12 74.69(11)
N52 Mn1 N32 97.42(11)
N41 Mn1 N32 161.73(11)
N1 Mn1 N32 92.90(11)
N12 Mn1 N32 88.71(11)
N52 Mn1 N21 101.48(11)
N41 Mn1 N21 94.50(11)
N1 Mn1 N21 89.47(11)
N12 Mn1 N21 153.16(11)
N32 Mn1 N21 70.26(10)
C2 N1 C6 118.1(3)
C2 N1 Mn1 126.2(3)
C6 N1 Mn1 115.7(2)
N1 C2 C3 124.5(4)
C2 C3 C4 118.6(4)
C5 C4 C3 117.7(3)
C5 C4 C13 123.4(4)
C3 C4 C13 118.9(4)
C4 C5 C6 122.0(4)
N1 C6 C5 119.1(3)
N1 C6 C7 117.8(3)
C5 C6 C7 123.1(4)
N12 C7 C8 119.1(3)
N12 C7 C6 115.5(3)
C8 C7 C6 125.4(3)
C9 C8 C7 122.0(4)
C8 C9 C10 118.1(4)
C8 C9 C14 122.7(4)
C10 C9 C14 119.3(4)
C11 C10 C9 117.8(4)
N12 C11 C10 125.1(4)
C11 N12 C7 117.9(3)
C11 N12 Mn1 126.1(3)
C7 N12 Mn1 116.1(2)
C22 N21 C26 117.2(3)
C22 N21 Mn1 123.9(2)
C26 N21 Mn1 118.6(2)
N21 C22 C23 123.6(4)
C22 C23 C24 119.7(4)
C23 C24 C25 116.9(4)
C23 C24 C33 122.6(4)
C25 C24 C33 120.5(4)
C26 C25 C24 120.2(4)
N21 C26 C25 122.3(3)
N21 C26 C27 115.1(3)
C25 C26 C27 122.5(3)
N32 C27 C28 121.8(3)
N32 C27 C26 116.1(3)
C28 C27 C26 122.1(3)
C27 C28 C29 120.8(3)
C28 C29 C30 117.0(3)
C28 C29 C34 121.7(3)
C30 C29 C34 121.3(3)
C31 C30 C29 118.8(3)
N32 C31 C30 124.0(3)
C31 N32 C27 117.5(3)
C31 N32 Mn1 122.8(2)
C27 N32 Mn1 118.4(2)
C42 N41 C46 117.8(3)
C42 N41 Mn1 126.4(3)
C46 N41 Mn1 115.8(2)
N41 C42 C43 123.6(4)
C42 C43 C44 119.5(4)
C45 C44 C43 117.9(4)
C45 C44 C53 122.1(4)
C43 C44 C53 120.1(4)
C44 C45 C46 121.7(4)
N41 C46 C45 119.6(3)
N41 C46 C47 116.2(3)
C45 C46 C47 124.2(3)
N52 C47 C48 119.8(3)
N52 C47 C46 116.6(3)
C48 C47 C46 123.6(3)
C49 C48 C47 121.9(4)
C48 C49 C50 116.7(4)
C48 C49 C54 122.5(4)
C50 C49 C54 120.9(4)
C51 C50 C49 119.3(4)
N52 C51 C50 124.8(4)
C51 N52 C47 117.4(3)
C51 N52 Mn1 126.3(3)
C47 N52 Mn1 116.1(2)
N72 Mn2 N101 108.25(11)
N72 Mn2 N112 100.04(12)
N101 Mn2 N112 74.99(12)
N72 Mn2 N61 74.81(11)
N101 Mn2 N61 96.48(11)
N112 Mn2 N61 168.36(12)
N72 Mn2 N81 152.46(11)
N101 Mn2 N81 95.48(11)
N112 Mn2 N81 99.45(11)
N61 Mn2 N81 89.12(11)
N72 Mn2 N92 88.35(11)
N101 Mn2 N92 161.95(11)
N112 Mn2 N92 95.60(13)
N61 Mn2 N92 94.68(12)
N81 Mn2 N92 70.52(10)
C62 N61 C66 116.8(3)
C62 N61 Mn2 127.2(2)
C66 N61 Mn2 116.0(2)
N61 C62 C63 126.2(3)
C62 C63 C64 117.4(3)
C65 C64 C63 118.0(3)
C65 C64 C73 122.3(3)
C63 C64 C73 119.7(4)
C64 C65 C66 122.3(3)
N61 C66 C65 119.3(3)
N61 C66 C67 115.3(3)
C65 C66 C67 125.4(3)
N72 C67 C66 117.1(3)
N72 C67 C68 119.7(3)
C66 C67 C68 123.2(3)
C69 C68 C67 122.1(4)
C68 C69 C70 116.8(4)
C68 C69 C74 121.8(4)
C70 C69 C74 121.5(4)
C71 C70 C69 119.4(4)
N72 C71 C70 124.6(4)
C71 N72 C67 117.4(3)
C71 N72 Mn2 125.8(3)
C67 N72 Mn2 116.7(2)
C82 N81 C86 118.1(3)
C82 N81 Mn2 123.8(2)
C86 N81 Mn2 117.8(2)
N81 C82 C83 123.3(3)
C82 C83 C84 119.3(3)
C85 C84 C83 117.4(3)
C85 C84 C93 120.8(4)
C83 C84 C93 121.7(3)
C84 C85 C86 120.7(4)
N81 C86 C85 121.2(3)
N81 C86 C87 116.5(3)
C85 C86 C87 122.2(3)
N92 C87 C88 121.7(3)
N92 C87 C86 115.4(3)
C88 C87 C86 122.9(3)
C87 C88 C89 120.6(4)
C90 C89 C88 116.9(4)
C90 C89 C94 122.4(4)
C88 C89 C94 120.7(4)
C91 C90 C89 119.5(4)
N92 C91 C90 124.5(4)
C91 N92 C87 116.8(3)
C91 N92 Mn2 124.6(3)
C87 N92 Mn2 117.4(2)
C102 N101 C106 117.2(3)
C102 N101 Mn2 126.9(2)
C106 N101 Mn2 115.9(2)
C103 C102 N101 125.1(4)
C102 C103 C104 119.2(4)
C105 C104 C103 117.7(4)
C105 C104 C113 122.6(5)
C103 C104 C113 119.6(5)
C104 C105 C106 121.7(4)
N101 C106 C107 116.2(3)
N101 C106 C105 119.1(4)
C107 C106 C105 124.7(4)
N112 C107 C106 117.1(3)
N112 C107 C108 119.4(4)
C106 C107 C108 123.4(4)
C109 C108 C107 121.3(5)
C108 C109 C110 117.9(5)
C108 C109 C114 120.3(7)
C110 C109 C114 121.7(6)
C111 C110 C109 119.0(5)
N112 C111 C110 124.6(5)
C111 N112 C107 117.6(4)
C111 N112 Mn2 126.7(3)
C107 N112 Mn2 115.7(2)

loop_
_geom_bond_atom_site_label_1
_geom_bond_atom_site_label_2
_geom_bond_distance
Mn1 N52 2.177(3)
Mn1 N41 2.182(3)
Mn1 N1 2.192(3)
Mn1 N12 2.213(3)
Mn1 N32 2.314(3)
Mn1 N21 2.319(3)
N1 C2 1.347(5)
N1 C6 1.379(5)
C2 C3 1.374(5)
C3 C4 1.423(6)
C4 C5 1.356(5)
C4 C13 1.492(5)
C5 C6 1.432(5)
C6 C7 1.434(5)
C7 N12 1.383(4)
C7 C8 1.408(5)
C8 C9 1.355(5)
C9 C10 1.422(6)
C9 C14 1.482(5)
C10 C11 1.361(6)
C11 N12 1.339(5)
N21 C22 1.346(5)
N21 C26 1.352(5)
C22 C23 1.376(6)
C23 C24 1.393(6)
C24 C25 1.397(5)
C24 C33 1.502(6)
C25 C26 1.386(5)
C26 C27 1.501(5)
C27 N32 1.341(4)
C27 C28 1.386(5)
C28 C29 1.387(5)
C29 C30 1.395(5)
C29 C34 1.499(5)
C30 C31 1.378(5)
C31 N32 1.339(5)
N41 C42 1.352(4)
N41 C46 1.387(4)
C42 C43 1.386(5)
C43 C44 1.402(6)
C44 C45 1.363(6)
C44 C53 1.510(5)
C45 C46 1.425(5)
C46 C47 1.432(5)
C47 N52 1.376(5)
C47 C48 1.429(5)
C48 C49 1.372(6)
C49 C50 1.429(6)
C49 C54 1.494(5)
C50 C51 1.364(6)
C51 N52 1.354(5)
Mn2 N72 2.167(3)
Mn2 N101 2.184(3)
Mn2 N112 2.183(3)
Mn2 N61 2.203(3)
Mn2 N81 2.310(3)
Mn2 N92 2.318(3)
N61 C62 1.348(5)
N61 C66 1.396(4)
C62 C63 1.363(5)
C63 C64 1.425(5)
C64 C65 1.365(5)
C64 C73 1.506(5)
C65 C66 1.408(5)
C66 C67 1.428(5)
C67 N72 1.384(5)
C67 C68 1.439(5)
C68 C69 1.371(5)
C69 C70 1.436(6)
C69 C74 1.538(6)
C70 C71 1.371(5)
C71 N72 1.366(5)
N81 C82 1.335(4)
N81 C86 1.355(4)
C82 C83 1.385(5)
C83 C84 1.394(5)
C84 C85 1.379(5)
C84 C93 1.509(5)
C85 C86 1.395(5)
C86 C87 1.480(5)
C87 N92 1.365(5)
C87 C88 1.392(5)
C88 C89 1.398(5)
C89 C90 1.387(6)
C89 C94 1.494(5)
C90 C91 1.378(5)
C91 N92 1.336(5)
N101 C102 1.356(4)
N101 C106 1.383(4)
C102 C103 1.349(5)
C103 C104 1.408(6)
C104 C105 1.361(7)
C104 C113 1.530(6)
C105 C106 1.431(5)
C106 C107 1.422(5)
C107 N112 1.374(5)
C107 C108 1.428(6)
C108 C109 1.356(8)
C109 C110 1.402(8)
C109 C114 1.519(7)
C110 C111 1.363(7)
C111 N112 1.344(5)

loop_
_platon_squeeze_void_nr
_platon_squeeze_void_average_x
_platon_squeeze_void_average_y
_platon_squeeze_void_average_z
_platon_squeeze_void_volume
_platon_squeeze_void_count_electrons
_platon_squeeze_void_content
1 -0.006 -0.006 0.000 1362 391 ' '
2 0.481 -0.034 0.500 1362 391 ' '
3 0.469 0.180 0.763 7 0 ' '
4 0.969 0.319 0.263 7 0 ' '
5 0.031 0.680 0.737 7 0 ' '
6 0.531 0.819 0.237 7 0 ' '
